data_2108894
loop_
_publ_author_name
'Iqbal, Alia'
'Mehmood, Arshad'
'Noureen, Sajida'
'Lecomte, Claude'
'Ahmed, Maqsood'

_publ_section_title
;
 Crystal engineering of co-crystal of nicotinic acid and pyrogallol: an
 experimental and theoretical electron density analysis
;
_journal_issue 6
_journal_name_full 'Acta Crystallographica Section B'
_journal_page_first 1035
_journal_page_last 1047
_journal_paper_doi 10.1107/S2052520621009124
_journal_volume 77
_journal_year 2021
_chemical_formula_moiety 'C6 H5 N O2, C6 H6 O3'
_chemical_formula_sum 'C12 H11 N O5'
_chemical_formula_weight 249.22
_space_group_crystal_system orthorhombic
_space_group_IT_number 29
_space_group_name_Hall 'P 2c -2ac'
_space_group_name_H-M_alt 'P c a 21'
_atom_sites_solution_hydrogens difmap
_atom_sites_solution_primary direct
_atom_sites_solution_secondary difmap
_audit_creation_method 'MoPro v20.06             '
_cell_angle_alpha 90
_cell_angle_beta 90
_cell_angle_gamma 90
_cell_formula_units_Z 8
_cell_length_a 13.6648(4)
_cell_length_b 11.9321(3)
_cell_length_c 12.9678(4)
_cell_measurement_reflns_used 2780
_cell_measurement_temperature 100(2)
_cell_measurement_theta_max 52.2
_cell_measurement_theta_min 2.27
_cell_volume 2114.40(10)
_computing_structure_refinement 'MoPro (J. Appl. Cryst. 2005, 38, 38-54)'
_diffrn_ambient_temperature 100.0
_diffrn_measured_fraction_theta_full 0.987
_diffrn_measured_fraction_theta_max 0.995
_diffrn_measurement_device_type 'Bruker D8 Venture PHOTON II'
_diffrn_measurement_method 'omega and phi scan'
_diffrn_radiation_type MoK\a
_diffrn_radiation_wavelength 0.71073
_diffrn_reflns_av_R_equivalents 0.0506
_diffrn_reflns_av_sigmaI/netI 0.04235
_diffrn_reflns_av_unetI/netI 0.0444
_diffrn_reflns_Laue_measured_fraction_full 0.987
_diffrn_reflns_Laue_measured_fraction_max 0.995
_diffrn_reflns_limit_h_max 21
_diffrn_reflns_limit_h_min -30
_diffrn_reflns_limit_k_max 24
_diffrn_reflns_limit_k_min -26
_diffrn_reflns_limit_l_max 28
_diffrn_reflns_limit_l_min -28
_diffrn_reflns_number 101259
_diffrn_reflns_point_group_measured_fraction_full 0.983
_diffrn_reflns_point_group_measured_fraction_max 0.985
_diffrn_reflns_theta_full 25.000
_diffrn_reflns_theta_max 52.201
_diffrn_reflns_theta_min 2.27
_exptl_absorpt_coefficient_mu 0.124
_exptl_absorpt_correction_T_max 0.7503
_exptl_absorpt_correction_T_min 0.6752
_exptl_absorpt_correction_type analytical
_exptl_absorpt_process_details
;
SADABS-2016/2 (Bruker,2016/2) was used for absorption correction.
wR2(int) was 0.0673 before and 0.0563 after correction.
The Ratio of minimum to maximum transmission is 0.8999.
The \l/2 correction factor is Not present.
;
_exptl_crystal_colour brown
_exptl_crystal_density_diffrn 1.566
_exptl_crystal_description block
_exptl_crystal_F_000 1040
_exptl_crystal_size_max 0.35
_exptl_crystal_size_mid 0.286
_exptl_crystal_size_min 0.243
_refine_diff_density_max 0.34
_refine_diff_density_min -0.34
_refine_ls_abs_structure_details 'Rogers (1981),  8469 Friedel pairs'
_refine_ls_abs_structure_Rogers 1.
_refine_ls_extinction_method none
_refine_ls_goodness_of_fit_ref 1.009
_refine_ls_hydrogen_treatment constr
_refine_ls_matrix_type full
_refine_ls_number_parameters 1075
_refine_ls_number_reflns 19169
_refine_ls_number_restraints 0
_refine_ls_restrained_S_all 0.000
_refine_ls_R_factor_all 0.0344
_refine_ls_R_factor_gt 0.0344
_refine_ls_shift/su_max 0.027
_refine_ls_shift/su_mean 0.001
_refine_ls_structure_factor_coef Fsqd
_refine_ls_weighting_details 'calc w =1/[1.223*\s^2^(Fo^2^)+0.0001*Yo^2^]'
_refine_ls_weighting_scheme calc
_refine_ls_wR_factor_gt 0.0383
_refine_ls_wR_factor_ref 0.046
_reflns_number_gt 19169
_reflns_number_total 19169
_reflns_threshold_expression '>2.0 sigma(I)'
_cod_data_source_file px5041sup1.cif
_cod_data_source_block multipolar_MoPro
_cod_database_code 2108894
_publcif_datablock.id {92b6ae7c-a2c6-4311-80ce-f7f591ff9229}

_shelx_estimated_absorpt_t_max 0.971
_shelx_estimated_absorpt_t_min 0.958

loop_
_space_group_symop_operation_xyz
'x, y, z'
'-x, -y, z+1/2'
'x+1/2, -y, z'
'-x+1/2, y, z+1/2'

loop_
_atom_site_type_symbol
_atom_site_label
_atom_site_fract_x
_atom_site_fract_y
_atom_site_fract_z
_atom_site_U_iso_or_equiv
_atom_site_adp_type
_atom_site_occupancy
_atom_site_calc_flag
_atom_site_refinement_flags_posn
_atom_site_refinement_flags_adp
_atom_site_disorder_assembly
_atom_site_disorder_group
O O1 0.68090(2) 0.64338(3) 0.547620(6) 0.015210(14) Uani 1 d . . . .
N N1 0.68875(2) 0.35065(3) 0.37576(4) 0.011509(13) Uani 1 d . . . .
H H1 0.68420 0.27141 0.41620 0.02558 Uani 1 d R U . .
C C1 0.68309(3) 0.44392(3) 0.43328(4) 0.010812(14) Uani 1 d . . . .
H H1A 0.66960 0.42702 0.51436 0.02649 Uani 1 d R U . .
O O2 0.68742(2) 0.74541(3) 0.40319(4) 0.017211(15) Uani 1 d . . . .
N N2 0.67965(2) -0.14701(3) 0.62887(3) 0.011375(13) Uani 1 d . . . .
H H2 0.67924 -0.22524 0.58805 0.02593 Uani 1 d R U . .
C C2 0.68698(2) 0.54858(3) 0.38670(4) 0.010287(14) Uani 1 d . . . .
O O3 0.68263(2) 0.14660(3) 0.46002(3) 0.015081(14) Uani 1 d . . . .
C C3 0.69544(3) 0.55390(3) 0.27960(4) 0.012285(15) Uani 1 d . . . .
H H3 0.70080 0.63357 0.23922 0.02621 Uani 1 d R U . .
O O4 0.67786(2) 0.24881(3) 0.60438(4) 0.015723(13) Uani 1 d . . . .
C C4 0.70135(3) 0.45585(3) 0.22178(4) 0.013279(16) Uani 1 d . . . .
H H4 0.71476 0.45861 0.13934 0.02551 Uani 1 d R U . .
C C5 0.69796(3) 0.35401(3) 0.27262(4) 0.012910(16) Uani 1 d . . . .
H H5 0.70442 0.27493 0.23204 0.02345 Uani 1 d R U . .
O O5 0.56144(2) 0.40676(2) 0.68628(3) 0.014828(13) Uani 1 d . . . .
H H5A 0.59914 0.33578 0.68516 0.02559 Uani 1 d R U . .
O O6 0.58028(2) 0.28220(2) 0.86722(4) 0.016431(13) Uani 1 d . . . .
H H6 0.57488 0.24894 0.93655 0.02326 Uani 1 d R U . .
C C6 0.68411(3) 0.65407(3) 0.45043(4) 0.011740(15) Uani 1 d . . . .
C C7 0.68004(3) -0.05256(3) 0.57242(4) 0.011191(15) Uani 1 d . . . .
H H7 0.68071 -0.06829 0.49002 0.02381 Uani 1 d R U . .
O O7 0.54119(2) 0.63227(2) 0.69511(3) 0.013985(12) Uani 1 d . . . .
H H7A 0.58036 0.59732 0.63949 0.02620 Uani 1 d R U . .
O O8 0.57053(2) 1.13634(2) 0.28401(3) 0.014451(12) Uani 1 d . . . .
H H8 0.60116 1.10197 0.34559 0.02487 Uani 1 d R U . .
C C8 0.67818(2) 0.05129(3) 0.62078(4) 0.010193(14) Uani 1 d . . . .
C C9 0.67578(3) 0.05494(3) 0.72828(4) 0.012078(15) Uani 1 d . . . .
H H9 0.67177 0.13523 0.76801 0.02486 Uani 1 d R U . .
O O9 0.54931(2) 1.19663(2) 0.07989(4) 0.015353(13) Uani 1 d . . . .
H H9A 0.52751 1.24376 0.13812 0.02641 Uani 1 d R U . .
C C10 0.67774(3) -0.04438(3) 0.78495(4) 0.012692(15) Uani 1 d . . . .
H H10 0.67737 -0.04356 0.86869 0.02400 Uani 1 d R U . .
O O10 0.58562(2) 0.91928(2) 0.33847(3) 0.014056(13) Uani 1 d . . . .
H H10A 0.61384 0.84387 0.35324 0.02639 Uani 1 d R U . .
C C11 0.67919(3) -0.14549(3) 0.73257(4) 0.012351(15) Uani 1 d . . . .
H H11 0.68115 -0.22669 0.77022 0.02658 Uani 1 d R U . .
C C12 0.67898(3) 0.15756(3) 0.55730(4) 0.011442(15) Uani 1 d . . . .
C C13 0.56219(2) 0.45555(3) 0.78113(4) 0.010470(13) Uani 1 d . . . .
C C14 0.57028(2) 0.39612(3) 0.87400(4) 0.011408(14) Uani 1 d . . . .
C C15 0.56856(3) 0.45315(3) 0.96799(4) 0.013364(16) Uani 1 d . . . .
H H15 0.57734 0.40278 1.03727 0.02636 Uani 1 d R U . .
C C16 0.55731(3) 0.56930(3) 0.97008(4) 0.014164(16) Uani 1 d . . . .
H H16 0.55366 0.61271 1.04369 0.02659 Uani 1 d R U . .
C C17 0.54835(3) 0.62915(3) 0.87837(4) 0.012971(15) Uani 1 d . . . .
H H17 0.53055 0.71786 0.87439 0.02712 Uani 1 d R U . .
C C18 0.55113(2) 0.57221(3) 0.78479(4) 0.010619(13) Uani 1 d . . . .
C C19 0.56858(2) 1.05468(3) 0.21025(4) 0.010177(14) Uani 1 d . . . .
C C20 0.55765(2) 1.08586(3) 0.10726(4) 0.011211(14) Uani 1 d . . . .
C C21 0.55605(3) 1.00476(3) 0.02999(4) 0.014420(17) Uani 1 d . . . .
H H21 0.54060 1.03286 -0.04810 0.02647 Uani 1 d R U . .
C C22 0.56525(3) 0.89216(4) 0.05637(4) 0.016084(17) Uani 1 d . . . .
H H22 0.56100 0.82864 -0.00360 0.02600 Uani 1 d R U . .
C C23 0.57464(3) 0.85922(3) 0.15933(4) 0.013821(16) Uani 1 d . . . .
H H23 0.58265 0.77247 0.18401 0.02656 Uani 1 d R U . .
C C24 0.57651(3) 0.94088(3) 0.23599(4) 0.010626(14) Uani 1 d . . . .

loop_
_atom_site_aniso_label
_atom_site_aniso_U_11
_atom_site_aniso_U_22
_atom_site_aniso_U_33
_atom_site_aniso_U_12
_atom_site_aniso_U_13
_atom_site_aniso_U_23
O1 0.02419(13) 0.01087(11) 0.01058(11) -0.00067(9) 0.00410(9) -0.00163(8)
N1 0.01425(10) 0.00881(11) 0.01146(11) -0.00052(8) 0.00022(9) -0.00081(9)
H1 0.03895 0.01701 0.02077 0.00008 0.00127 0.00250
C1 0.01457(12) 0.00884(12) 0.00903(11) 0.00000(9) 0.00024(9) 0.00014(9)
H1A 0.03980 0.02492 0.01473 0.00040 0.00213 0.00041
O2 0.02650(13) 0.00853(10) 0.01661(13) 0.00223(9) 0.00198(10) 0.00208(9)
N2 0.01487(11) 0.00893(11) 0.01032(11) 0.00079(9) 0.00019(9) 0.00004(9)
H2 0.03877 0.01714 0.02187 -0.00073 -0.00055 -0.00296
C2 0.01306(11) 0.00854(11) 0.00926(12) 0.00066(9) 0.00060(9) 0.00024(9)
O3 0.02558(13) 0.01055(11) 0.00911(10) -0.00177(9) -0.00177(9) 0.00041(8)
C3 0.01592(12) 0.01146(13) 0.00948(12) -0.00022(9) 0.00051(10) 0.00114(11)
H3 0.03908 0.01726 0.02229 0.00049 0.00065 0.00380
O4 0.02531(13) 0.00856(10) 0.01329(11) -0.00050(9) 0.00021(10) -0.00215(9)
C4 0.01663(13) 0.01420(14) 0.00900(12) -0.00131(10) 0.00125(10) -0.00125(10)
H4 0.03677 0.02522 0.01455 0.00046 0.00126 0.00000
C5 0.01509(12) 0.01172(13) 0.01192(14) -0.00118(10) 0.00166(10) -0.00292(10)
H5 0.03025 0.01899 0.02110 0.00494 -0.00072 -0.00064
O5 0.02301(12) 0.01218(10) 0.00930(10) 0.00285(9) -0.00268(9) -0.00170(8)
H5A 0.03699 0.01790 0.02187 0.00093 0.00087 -0.00484
O6 0.02442(12) 0.01080(10) 0.01407(11) -0.00029(9) -0.00089(10) 0.00227(9)
H6 0.03171 0.02153 0.01654 0.00030 0.00123 0.00207
C6 0.01570(12) 0.00855(12) 0.01097(12) 0.00095(10) 0.00196(10) 0.00022(10)
C7 0.01545(13) 0.00932(12) 0.00880(11) 0.00008(10) -0.00036(10) -0.00090(9)
H7 0.03050 0.02259 0.01834 0.00474 0.00370 -0.00120
O7 0.02046(11) 0.01166(10) 0.00984(10) 0.00334(9) 0.00276(9) 0.00183(8)
H7A 0.03827 0.02492 0.01542 -0.00022 0.00007 -0.00079
O8 0.02360(11) 0.00921(9) 0.01054(9) 0.00039(8) -0.00356(10) -0.00151(8)
H8 0.03440 0.02145 0.01874 0.00412 -0.00433 0.00058
C8 0.01337(12) 0.00879(12) 0.00842(11) -0.00035(9) -0.00048(9) -0.00025(9)
C9 0.01624(13) 0.01110(12) 0.00889(12) -0.00016(10) 0.00012(10) -0.00092(10)
H9 0.03523 0.02041 0.01895 0.00352 0.00206 -0.00199
O9 0.02226(12) 0.01255(11) 0.01125(10) 0.00244(9) 0.00034(9) 0.00280(8)
H9A 0.03903 0.01756 0.02263 0.00032 0.00076 -0.00407
C10 0.01621(13) 0.01338(13) 0.00849(11) 0.00053(10) 0.00059(11) 0.00066(11)
H10 0.03339 0.01774 0.02085 0.00506 -0.00027 0.00034
O10 0.02160(11) 0.01085(10) 0.00972(10) 0.00193(9) 0.00043(9) 0.00120(8)
H10A 0.03845 0.02538 0.01535 -0.00071 0.00009 0.00011
C11 0.01498(12) 0.01117(13) 0.01090(13) 0.00111(10) 0.00040(10) 0.00185(10)
H11 0.03862 0.01788 0.02324 -0.00089 -0.00043 0.00466
C12 0.01627(12) 0.00863(12) 0.00943(12) -0.00071(10) -0.00124(10) -0.00051(9)
C13 0.01329(11) 0.00987(11) 0.00825(10) 0.00019(9) -0.00089(9) 0.00007(10)
C14 0.01361(11) 0.01111(12) 0.00950(11) -0.00042(9) -0.00055(10) 0.00130(10)
C15 0.01608(13) 0.01538(14) 0.00863(11) -0.00056(11) -0.00007(10) 0.00106(10)
H15 0.03769 0.02408 0.01731 0.00164 -0.00069 0.00415
C16 0.01809(13) 0.01565(14) 0.00876(11) -0.00005(11) 0.00133(11) -0.00138(10)
H16 0.03836 0.02448 0.01693 0.00192 0.00020 -0.00470
C17 0.01675(13) 0.01198(13) 0.01018(12) 0.00059(10) 0.00215(11) -0.00129(10)
H17 0.04021 0.01660 0.02457 0.00338 -0.00003 -0.00083
C18 0.01325(11) 0.00990(11) 0.00871(10) 0.00060(9) 0.00111(10) 0.00007(10)
C19 0.01269(11) 0.00938(12) 0.00846(11) 0.00008(9) -0.00089(9) -0.00032(9)
C20 0.01304(11) 0.01185(13) 0.00874(11) 0.00127(10) -0.00071(9) 0.00047(10)
C21 0.01743(14) 0.01667(15) 0.00916(11) 0.00397(11) -0.00129(10) -0.00194(10)
H21 0.03813 0.02520 0.01608 0.00221 -0.00174 0.00266
C22 0.02131(15) 0.01483(14) 0.01211(13) 0.00414(12) -0.00250(12) -0.00449(11)
H22 0.03732 0.02102 0.01965 0.00179 -0.00033 -0.00504
C23 0.01756(13) 0.01077(13) 0.01313(13) 0.00189(10) -0.00117(11) -0.00288(10)
H23 0.03935 0.01617 0.02415 0.00233 -0.00057 0.00205
C24 0.01310(11) 0.00947(12) 0.00930(11) 0.00031(9) -0.00010(9) -0.00044(9)

loop_
_geom_angle_atom_site_label_1
_geom_angle_atom_site_label_2
_geom_angle_atom_site_label_3
_geom_angle
_geom_angle_site_symmetry_1
_geom_angle_site_symmetry_2
_geom_angle_site_symmetry_3
_geom_angle_publ_flag
C1 N1 C5 122.26(3) . . . ?
C1 N1 H1 116.84 . . . ?
C5 N1 H1 120.89 . . . ?
N1 C1 C2 120.13(3) . . . ?
N1 C1 H1A 113.20 . . . ?
C2 C1 H1A 126.48 . . . ?
C7 N2 C11 122.23(3) . . . ?
C7 N2 H2 117.43 . . . ?
C11 N2 H2 120.33 . . . ?
C6 C2 C1 120.80(3) . . . ?
C6 C2 C3 120.68(3) . . . ?
C1 C2 C3 118.51(3) . . . ?
C2 C3 C4 120.18(3) . . . ?
C2 C3 H3 121.64 . . . ?
C4 C3 H3 118.12 . . . ?
C5 C4 C3 118.67(3) . . . ?
C5 C4 H4 120.12 . . . ?
C3 C4 H4 120.99 . . . ?
N1 C5 C4 120.24(3) . . . ?
N1 C5 H5 117.69 . . . ?
C4 C5 H5 122.05 . . . ?
C13 O5 H5A 112.01 . . . ?
C14 O6 H6 109.50 . . . ?
O2 C6 O1 125.16(3) . . . ?
O2 C6 C2 117.28(3) . . . ?
O1 C6 C2 117.54(3) . . . ?
N2 C7 C8 120.14(3) . . . ?
N2 C7 H7 113.04 . . . ?
C8 C7 H7 126.81 . . . ?
C18 O7 H7A 110.11 . . . ?
C19 O8 H8 106.11 . . . ?
C12 C8 C7 120.15(3) . . . ?
C12 C8 C9 121.20(3) . . . ?
C7 C8 C9 118.64(3) . . . ?
C8 C9 C10 119.97(3) . . . ?
C8 C9 H9 120.08 . . . ?
C10 C9 H9 119.94 . . . ?
C20 O9 H9A 112.05 . . . ?
C11 C10 C9 118.82(3) . . . ?
C11 C10 H10 119.90 . . . ?
C9 C10 H10 121.27 . . . ?
C24 O10 H10A 113.21 . . . ?
N2 C11 C10 120.16(3) . . . ?
N2 C11 H11 115.95 . . . ?
C10 C11 H11 123.88 . . . ?
O4 C12 O3 125.19(3) . . . ?
O4 C12 C8 117.73(3) . . . ?
O3 C12 C8 117.07(3) . . . ?
O5 C13 C18 117.06(3) . . . ?
O5 C13 C14 124.10(3) . . . ?
C18 C13 C14 118.81(3) . . . ?
O6 C14 C13 117.06(3) . . . ?
O6 C14 C15 122.80(3) . . . ?
C13 C14 C15 120.14(3) . . . ?
C14 C15 C16 120.21(3) . . . ?
C14 C15 H15 116.74 . . . ?
C16 C15 H15 123.05 . . . ?
C17 C16 C15 120.18(3) . . . ?
C17 C16 H16 120.09 . . . ?
C15 C16 H16 119.71 . . . ?
C18 C17 C16 119.47(3) . . . ?
C18 C17 H17 116.11 . . . ?
C16 C17 H17 124.02 . . . ?
O7 C18 C13 120.04(3) . . . ?
O7 C18 C17 118.77(3) . . . ?
C13 C18 C17 121.18(3) . . . ?
O8 C19 C20 118.85(3) . . . ?
O8 C19 C24 121.51(3) . . . ?
C20 C19 C24 119.64(3) . . . ?
O9 C20 C19 120.87(3) . . . ?
O9 C20 C21 118.78(3) . . . ?
C19 C20 C21 120.35(3) . . . ?
C20 C21 C22 119.48(3) . . . ?
C20 C21 H21 117.30 . . . ?
C22 C21 H21 122.96 . . . ?
C21 C22 C23 120.96(3) . . . ?
C21 C22 H22 119.47 . . . ?
C23 C22 H22 119.48 . . . ?
C24 C23 C22 119.14(3) . . . ?
C24 C23 H23 116.97 . . . ?
C22 C23 H23 123.87 . . . ?
O10 C24 C19 115.04(3) . . . ?
O10 C24 C23 124.55(3) . . . ?
C19 C24 C23 120.41(3) . . . ?

loop_
_geom_bond_atom_site_label_1
_geom_bond_atom_site_label_2
_geom_bond_distance
_geom_bond_site_symmetry_2
_geom_bond_publ_flag
O1 C6 1.2675(5) . ?
N1 C1 1.3420(5) . ?
N1 C5 1.3440(5) . ?
N1 H1 1.08292 . ?
C1 C2 1.3883(5) . ?
C1 H1A 1.08629 . ?
O2 C6 1.2511(5) . ?
N2 C7 1.3439(5) . ?
N2 C11 1.3449(5) . ?
N2 H2 1.07311 . ?
C2 C6 1.5063(5) . ?
C2 C3 1.3951(5) . ?
O3 C12 1.2693(5) . ?
C3 C4 1.3920(5) . ?
C3 H3 1.08774 . ?
O4 C12 1.2484(5) . ?
C4 C5 1.3832(6) . ?
C4 H4 1.08523 . ?
C5 H5 1.08397 . ?
O5 C13 1.3609(5) . ?
O5 H5A 0.99142 . ?
O6 C14 1.3690(5) . ?
O6 H6 0.98548 . ?
C7 C8 1.3890(5) . ?
C7 H7 1.08501 . ?
O7 C18 1.3728(5) . ?
O7 H7A 0.99031 . ?
O8 C19 1.3657(4) . ?
O8 H8 0.99054 . ?
C8 C12 1.5117(5) . ?
C8 C9 1.3952(5) . ?
C9 C10 1.3947(5) . ?
C9 H9 1.08916 . ?
O9 C20 1.3733(5) . ?
O9 H9A 0.98743 . ?
C10 C11 1.3846(5) . ?
C10 H10 1.08597 . ?
O10 C24 1.3595(5) . ?
O10 H10A 0.99748 . ?
C11 H11 1.08532 . ?
C13 C18 1.4009(5) . ?
C13 C14 1.4020(5) . ?
C14 C15 1.3961(5) . ?
C15 C16 1.3947(6) . ?
C15 H15 1.08750 . ?
C16 C17 1.3926(6) . ?
C16 H16 1.08721 . ?
C17 C18 1.3913(5) . ?
C17 H17 1.08734 . ?
C19 C20 1.3945(5) . ?
C19 C24 1.4025(5) . ?
C20 C21 1.3931(5) . ?
C21 C22 1.3921(6) . ?
C21 H21 1.08736 . ?
C22 C23 1.3976(6) . ?
C22 H22 1.08760 . ?
C23 C24 1.3921(5) . ?
C23 H23 1.08901 . ?

loop_
_geom_hbond_atom_site_label_D
_geom_hbond_atom_site_label_H
_geom_hbond_atom_site_label_A
_geom_hbond_distance_DH
_geom_hbond_distance_HA
_geom_hbond_distance_DA
_geom_hbond_angle_DHA
_geom_hbond_site_symmetry_A
N2 H2 O1 1.073 1.6531 2.7140(4) 168.878(11) 1_545
N2 H2 O2 1.073 2.4253 3.1975(5) 127.81(3) 1_545
N2 H2 C6 1.073 2.2941 3.3153(5) 158.376(14) 1_545
C5 H5 O8 1.084 2.5566 3.1304(5) 112 1_545
C7 H7 O2 1.085 2.4935 3.2615(5) 126 1_545
C7 H7 O10 1.085 2.3605 3.3138(5) 145 1_545
O6 H6 O9 0.985 1.9917 2.9711(5) 172.191(5) 1_546
C15 H15 O9 1.087 2.5500 3.3975(5) 134 1_546
N1 H1 O3 1.083 1.5942 2.6700(4) 171.495(11) 1
N1 H1 O4 1.083 2.4567 3.2075(5) 125.37(3) 1
N1 H1 C12 1.083 2.2802 3.2968(5) 155.586(17) 1
C1 H1A O4 1.086 2.4284 3.2168(5) 128 1
O5 H5A O4 0.991 1.8252 2.6853(4) 143.16(2) 1
O7 H7A O1 0.990 1.8997 2.7056(4) 136.54(2) 1
O8 H8 O10 0.991 2.1921 2.6925(4) 109.689(19) 1
C9 H9 O6 1.089 2.5087 3.5076(5) 151 1
O9 H9A O8 0.987 2.3595 2.7582(4) 103.22(2) 1
O10 H10A O2 0.997 1.6765 2.6350(4) 159.738(16) 1
O8 H8 O3 0.991 1.9300 2.7515(4) 138 1_565
C11 H11 O2 1.085 2.5119 3.1485(5) 116 4_645
C5 H5 O4 1.084 2.3292 3.0356(5) 121 4_654
C16 H16 O5 1.087 2.4386 3.2519(5) 130 2_665
O9 H9A O7 0.987 1.9016 2.8160(4) 152.756(17) 2_674
C21 H21 O10 1.087 2.3376 3.2767(5) 143 2_674
C17 H17 O8 1.087 2.5115 3.4592(5) 145 2_675

loop_
_geom_torsion_atom_site_label_1
_geom_torsion_atom_site_label_2
_geom_torsion_atom_site_label_3
_geom_torsion_atom_site_label_4
_geom_torsion_site_symmetry_1
_geom_torsion_site_symmetry_2
_geom_torsion_site_symmetry_3
_geom_torsion_site_symmetry_4
_geom_torsion
_geom_torsion_publ_flag
O1 C6 C2 C1 . . . . 1.99(5) ?
O1 C6 C2 C3 . . . . -176.82(5) ?
N1 C1 C2 C6 . . . . -177.94(5) ?
N1 C1 C2 C3 . . . . 0.88(5) ?
N1 C5 C4 C3 . . . . 0.25(5) ?
N1 C5 C4 H4 . . . . 174.97 ?
H1 N1 C1 C2 . . . . -179.09 ?
H1 N1 C1 H1A . . . . -3.84 ?
H1 N1 C5 C4 . . . . 178.46 ?
H1 N1 C5 H5 . . . . -3.10 ?
C1 N1 C5 C4 . . . . -0.38(5) ?
C1 N1 C5 H5 . . . . 178.06 ?
C1 C2 C6 O2 . . . . -179.65(5) ?
C1 C2 C3 C4 . . . . -1.00(5) ?
C1 C2 C3 H3 . . . . -178.31 ?
H1A C1 N1 C5 . . . . 175.05 ?
H1A C1 C2 C6 . . . . 7.49 ?
H1A C1 C2 C3 . . . . -173.68 ?
O2 C6 C2 C3 . . . . 1.55(5) ?
N2 C7 C8 C12 . . . . 179.79(5) ?
N2 C7 C8 C9 . . . . -0.09(5) ?
N2 C11 C10 C9 . . . . 0.65(5) ?
N2 C11 C10 H10 . . . . 180.00 ?
H2 N2 C7 C8 . . . . 178.44 ?
H2 N2 C7 H7 . . . . -0.64 ?
H2 N2 C11 C10 . . . . -178.71 ?
H2 N2 C11 H11 . . . . 2.21 ?
C2 C1 N1 C5 . . . . -0.20(5) ?
C2 C3 C4 C5 . . . . 0.45(5) ?
C2 C3 C4 H4 . . . . -174.22 ?
O3 C12 C8 C7 . . . . -0.87(5) ?
O3 C12 C8 C9 . . . . 179.00(5) ?
C3 C4 C5 H5 . . . . -178.12 ?
H3 C3 C2 C6 . . . . 0.52 ?
H3 C3 C4 C5 . . . . 177.84 ?
H3 C3 C4 H4 . . . . 3.18 ?
O4 C12 C8 C7 . . . . -179.55(5) ?
O4 C12 C8 C9 . . . . 0.32(5) ?
C4 C3 C2 C6 . . . . 177.83(5) ?
H4 C4 C5 H5 . . . . -3.40 ?
O5 C13 C18 O7 . . . . -0.67(4) ?
O5 C13 C18 C17 . . . . 178.26(5) ?
O5 C13 C14 O6 . . . . 1.57(4) ?
O5 C13 C14 C15 . . . . -178.80(5) ?
H5A O5 C13 C18 . . . . 152.88 ?
H5A O5 C13 C14 . . . . -29.12 ?
O6 C14 C13 C18 . . . . 179.54(5) ?
O6 C14 C15 C16 . . . . -179.43(5) ?
O6 C14 C15 H15 . . . . 1.39 ?
H6 O6 C14 C13 . . . . -171.20 ?
H6 O6 C14 C15 . . . . 9.18 ?
C7 N2 C11 C10 . . . . 0.88(5) ?
C7 N2 C11 H11 . . . . -178.19 ?
C7 C8 C9 C10 . . . . 1.59(5) ?
C7 C8 C9 H9 . . . . -177.90 ?
H7 C7 N2 C11 . . . . 179.75 ?
H7 C7 C8 C12 . . . . -1.27 ?
H7 C7 C8 C9 . . . . 178.85 ?
O7 C18 C13 C14 . . . . -178.78(4) ?
O7 C18 C17 C16 . . . . 179.34(4) ?
O7 C18 C17 H17 . . . . 6.29 ?
H7A O7 C18 C13 . . . . -34.06 ?
H7A O7 C18 C17 . . . . 146.99 ?
O8 C19 C20 O9 . . . . 0.24(5) ?
O8 C19 C20 C21 . . . . 179.55(5) ?
O8 C19 C24 O10 . . . . 0.30(4) ?
O8 C19 C24 C23 . . . . -179.79(5) ?
H8 O8 C19 C20 . . . . -160.67 ?
H8 O8 C19 C24 . . . . 19.86 ?
C8 C7 N2 C11 . . . . -1.17(5) ?
C8 C9 C10 C11 . . . . -1.87(5) ?
C8 C9 C10 H10 . . . . 178.79 ?
C9 C10 C11 H11 . . . . 179.65 ?
H9 C9 C8 C12 . . . . 2.22 ?
H9 C9 C10 C11 . . . . 177.63 ?
H9 C9 C10 H10 . . . . -1.71 ?
O9 C20 C19 C24 . . . . 179.73(5) ?
O9 C20 C21 C22 . . . . 179.46(5) ?
O9 C20 C21 H21 . . . . -6.22 ?
H9A O9 C20 C19 . . . . -21.35 ?
H9A O9 C20 C21 . . . . 159.33 ?
C10 C9 C8 C12 . . . . -178.28(5) ?
H10 C10 C11 H11 . . . . -1.00 ?
O10 C24 C19 C20 . . . . -179.17(4) ?
O10 C24 C23 C22 . . . . -179.79(5) ?
O10 C24 C23 H23 . . . . -1.35 ?
H10A O10 C24 C19 . . . . -159.93 ?
H10A O10 C24 C23 . . . . 20.17 ?
C13 C18 C17 C16 . . . . 0.40(5) ?
C13 C18 C17 H17 . . . . -172.65 ?
C13 C14 C15 C16 . . . . 0.96(5) ?
C13 C14 C15 H15 . . . . -178.22 ?
C14 C13 C18 C17 . . . . 0.15(5) ?
C14 C15 C16 C17 . . . . -0.41(5) ?
C14 C15 C16 H16 . . . . 178.01 ?
C15 C14 C13 C18 . . . . -0.83(5) ?
C15 C16 C17 C18 . . . . -0.27(5) ?
C15 C16 C17 H17 . . . . 172.20 ?
H15 C15 C16 C17 . . . . 178.72 ?
H15 C15 C16 H16 . . . . -2.86 ?
H16 C16 C17 C18 . . . . -178.68 ?
H16 C16 C17 H17 . . . . -6.21 ?
C19 C20 C21 C22 . . . . 0.14(5) ?
C19 C20 C21 H21 . . . . 174.46 ?
C19 C24 C23 C22 . . . . 0.31(5) ?
C19 C24 C23 H23 . . . . 178.75 ?
C20 C19 C24 C23 . . . . 0.74(5) ?
C20 C21 C22 C23 . . . . 0.94(5) ?
C20 C21 C22 H22 . . . . 177.49 ?
C21 C20 C19 C24 . . . . -0.96(5) ?
C21 C22 C23 C24 . . . . -1.16(6) ?
C21 C22 C23 H23 . . . . -179.48 ?
H21 C21 C22 C23 . . . . -173.05 ?
H21 C21 C22 H22 . . . . 3.51 ?
H22 C22 C23 C24 . . . . -177.71 ?
H22 C22 C23 H23 . . . . 3.97 ?
